data_1513972
loop_
_publ_author_name
'Fischer, D.'
'Hoppe, R.'
'Schaefer, W.'
'Knight, K. S.'

_publ_section_title
;
 Koordinationszahl 4 oder 6 fuer Lithium?: Die Kristallstruktur von
 wasserfreiem Lithiumpermanganat, Li (Mn O4)
;
_journal_coden_ASTM ZAACAB
_journal_name_full
;
 Zeitschrift fuer Anorganische und Allgemeine Chemie
;
_journal_page_first 1419
_journal_page_last 1425
_journal_paper_doi 10.1002/zaac.19936190817
_journal_volume 619
_journal_year 1993
_chemical_formula_structural 'Li (Mn O4)'
_chemical_formula_sum 'Li Mn O4'
_chemical_name_systematic 'Lithium Manganate(VII)'
_space_group_IT_number 63
_symmetry_Int_Tables_number 63
_symmetry_space_group_name_Hall '-C 2c 2'
_symmetry_space_group_name_H-M 'C m c m'
_audit_creation_date 1994/06/30
_audit_update_record 1999/05/18
_cell_angle_alpha 90.
_cell_angle_beta 90.
_cell_angle_gamma 90.
_cell_formula_units_Z 4
_cell_length_a 5.51402(8)
_cell_length_b 8.39754(15)
_cell_length_c 6.35911(10)
_cell_volume 294.454(8)
_refine_ls_R_factor_all 0.021
_cod_data_source_file 'data_LiMnO4melanie073115.cif'
_cod_data_source_block /var/www/cod/tmp/uploads/1395757134.67-D290F29E9218B844.cif
_cod_original_cell_volume 294.45
_cod_original_formula_sum 'Li1 Mn1 O4'
_cod_database_code 1513972

loop_
_symmetry_equiv_pos_site_id
_symmetry_equiv_pos_as_xyz
1 '-x, y, -z+1/2'
2 '-x, -y, z+1/2'
3 '-x, y, z'
4 '-x, -y, -z'
5 'x, -y, z+1/2'
6 'x, y, -z+1/2'
7 'x, -y, -z'
8 'x, y, z'
9 '-x+1/2, y+1/2, -z+1/2'
10 '-x+1/2, -y+1/2, z+1/2'
11 '-x+1/2, y+1/2, z'
12 '-x+1/2, -y+1/2, -z'
13 'x+1/2, -y+1/2, z+1/2'
14 'x+1/2, y+1/2, -z+1/2'
15 'x+1/2, -y+1/2, -z'
16 'x+1/2, y+1/2, z'

loop_
_atom_site_label
_atom_site_type_symbol
_atom_site_symmetry_multiplicity
_atom_site_Wyckoff_symbol
_atom_site_fract_x
_atom_site_fract_y
_atom_site_fract_z
_atom_site_occupancy
_atom_site_attached_hydrogens
_atom_site_B_iso_or_equiv
Mn1 Mn7+ 4 c 0 0.3601(3) 0.25 1. 0 0.39(5)
Li1 Li1+ 4 a 0 0 0 1. 0 1.25(12)
O1 O2- 8 f 0 0.2496(2) 0.0440(2) 1. 0 1.15(3)
O2 O2- 8 g 0.2562(5) 0.9719(2) 0.25 1. 0 1.08(3)

loop_
_atom_type_symbol
_atom_type_oxidation_number
Li1+ 1
Mn7+ 7
O2- -2
